data_4127955
loop_
_publ_author_name
'Wang, Ruiqi'
'Chen, Haijie'
'Xiao, Yi'
'Hadar, Ido'
'Bu, Kejun'
'Zhang, Xian'
'Pan, Jie'
'Gu, Yuhao'
'Guo, Zhongnan'
'Huang, Fuqiang'
'Kanatzidis, Mercouri G.'

_publ_section_title
;
 K<sub> <i>x</i> </sub>[Bi<sub>4-<i>x</i></sub>Mn<sub> <i>x</i>
 </sub>S<sub>6</sub>], Design of a Highly Selective Ion Exchange Material
 and Direct Gap 2D Semiconductor.
;
_journal_issue 42
_journal_name_full 'Journal of the American Chemical Society'
_journal_page_first 16903
_journal_page_last 16914
_journal_paper_doi 10.1021/jacs.9b08674
_journal_volume 141
_journal_year 2019
_chemical_formula_sum 'Bi2.72 Cs1.03 Mn1.28 S6'
_chemical_formula_weight 968.01
_space_group_crystal_system hexagonal
_space_group_IT_number 194
_space_group_name_Hall '-P 6c 2c'
_space_group_name_H-M_alt 'P 63/m m c'
_symmetry_space_group_name_Hall '-P 6c 2c'
_symmetry_space_group_name_H-M 'P 63/m m c'
_audit_creation_method SHELXL-2014/7
_cell_angle_alpha 90
_cell_angle_beta 90
_cell_angle_gamma 120
_cell_formula_units_Z 1
_cell_length_a 3.95480(12)
_cell_length_b 3.95480(12)
_cell_length_c 24.0993(12)
_cell_measurement_reflns_used 3824
_cell_measurement_temperature 180.00(10)
_cell_measurement_theta_max 30.4750
_cell_measurement_theta_min 5.0780
_cell_volume 326.43(2)
_computing_structure_refinement 'SHELXL-2014/7 (Sheldrick, 2014)'
_diffrn_ambient_temperature 180.00(10)
_diffrn_measured_fraction_theta_full 0.955
_diffrn_measured_fraction_theta_max 0.967
_diffrn_measurement_device_type 'XtaLAB AFC12 (RINC): Kappa single'
_diffrn_measurement_method '\w scans'
_diffrn_radiation_type MoK\a
_diffrn_radiation_wavelength 0.71073
_diffrn_reflns_av_R_equivalents 0.0507
_diffrn_reflns_av_unetI/netI 0.0152
_diffrn_reflns_Laue_measured_fraction_full 0.955
_diffrn_reflns_Laue_measured_fraction_max 0.967
_diffrn_reflns_limit_h_max 5
_diffrn_reflns_limit_h_min -5
_diffrn_reflns_limit_k_max 5
_diffrn_reflns_limit_k_min -5
_diffrn_reflns_limit_l_max 32
_diffrn_reflns_limit_l_min -31
_diffrn_reflns_number 6693
_diffrn_reflns_point_group_measured_fraction_full 0.955
_diffrn_reflns_point_group_measured_fraction_max 0.967
_diffrn_reflns_theta_full 25.242
_diffrn_reflns_theta_max 28.628
_diffrn_reflns_theta_min 5.076
_diffrn_source 'Rotating-anode X-ray tube'
_exptl_absorpt_coefficient_mu 41.493
_exptl_absorpt_correction_T_max 1.00000
_exptl_absorpt_correction_T_min 0.13365
_exptl_absorpt_correction_type multi-scan
_exptl_absorpt_process_details
;
CrysAlisPro 1.171.39.33c (Rigaku Oxford Diffraction, 2017)
Empirical absorption correction using spherical harmonics,
 implemented in SCALE3 ABSPACK scaling algorithm.
;
_exptl_crystal_colour black
_exptl_crystal_density_diffrn 4.924
_exptl_crystal_description plate
_exptl_crystal_F_000 410
_exptl_crystal_size_max 0.08
_exptl_crystal_size_mid 0.05
_exptl_crystal_size_min 0.02
_refine_diff_density_max 2.545
_refine_diff_density_min -1.681
_refine_diff_density_rms 0.276
_refine_ls_extinction_method none
_refine_ls_goodness_of_fit_ref 1.274
_refine_ls_hydrogen_treatment undef
_refine_ls_matrix_type full
_refine_ls_number_parameters 16
_refine_ls_number_reflns 204
_refine_ls_number_restraints 1
_refine_ls_restrained_S_all 1.271
_refine_ls_R_factor_all 0.0344
_refine_ls_R_factor_gt 0.0337
_refine_ls_shift/su_max 0.000
_refine_ls_shift/su_mean 0.000
_refine_ls_structure_factor_coef Fsqd
_refine_ls_weighting_details 'w=1/[\s^2^(Fo^2^)+(0.0426P)^2^+4.7319P] where P=(Fo^2^+2Fc^2^)/3'
_refine_ls_weighting_scheme calc
_refine_ls_wR_factor_gt 0.0828
_refine_ls_wR_factor_ref 0.0833
_reflns_Friedel_coverage 0.000
_reflns_number_gt 201
_reflns_number_total 204
_reflns_threshold_expression 'I > 2\s(I)'
_cod_data_source_file ja9b08674_si_004.cif
_cod_data_source_block CsMnBiS
_cod_original_cell_volume 326.42(3)
_cod_database_code 4127955
_shelx_shelxl_version_number 2014/7
_shelx_space_group_comment
;
The symmetry employed for this shelxl refinement is uniquely defined
by the following loop, which should always be used as a source of
symmetry information in preference to the above space-group names.
They are only intended as comments.
;
_shelx_estimated_absorpt_t_min 0.095
_shelx_estimated_absorpt_t_max 0.436

loop_
_space_group_symop_operation_xyz
'x, y, z'
'-y, x-y, z'
'-x+y, -x, z'
'-x, -y, z+1/2'
'y, -x+y, z+1/2'
'x-y, x, z+1/2'
'y, x, -z'
'x-y, -y, -z'
'-x, -x+y, -z'
'-y, -x, -z+1/2'
'-x+y, y, -z+1/2'
'x, x-y, -z+1/2'
'-x, -y, -z'
'y, -x+y, -z'
'x-y, x, -z'
'x, y, -z-1/2'
'-y, x-y, -z-1/2'
'-x+y, -x, -z-1/2'
'-y, -x, z'
'-x+y, y, z'
'x, x-y, z'
'y, x, z-1/2'
'x-y, -y, z-1/2'
'-x, -x+y, z-1/2'

loop_
_atom_site_label
_atom_site_type_symbol
_atom_site_fract_x
_atom_site_fract_y
_atom_site_fract_z
_atom_site_U_iso_or_equiv
_atom_site_adp_type
_atom_site_occupancy
_atom_site_site_symmetry_order
_atom_site_calc_flag
_atom_site_refinement_flags_posn
_atom_site_refinement_flags_adp
_atom_site_refinement_flags_occupancy
Bi1 Bi 0.6667 0.3333 0.42550(3) 0.0158(3) Uani 0.6801(10) 6 d S T P
Mn1 Mn 0.6667 0.3333 0.42550(3) 0.0158(3) Uani 0.3199(10) 6 d S T P
S1 S 1.0000 0.0000 0.5000 0.0246(11) Uani 1 12 d S T P
Cs1 Cs 0.0000 1.0000 0.2500 0.089(5) Uani 0.317(14) 12 d S T P
Cs2 Cs 0.6667 0.3333 0.2500 0.058(6) Uani 0.198(13) 12 d S T P
S4 S 0.3333 0.6667 0.36762(19) 0.0231(9) Uani 1 6 d S T P

loop_
_atom_site_aniso_label
_atom_site_aniso_U_11
_atom_site_aniso_U_22
_atom_site_aniso_U_33
_atom_site_aniso_U_23
_atom_site_aniso_U_13
_atom_site_aniso_U_12
Bi1 0.0155(4) 0.0155(4) 0.0164(4) 0.000 0.000 0.00776(18)
Mn1 0.0155(4) 0.0155(4) 0.0164(4) 0.000 0.000 0.00776(18)
S1 0.0231(16) 0.0231(16) 0.028(3) 0.000 0.000 0.0116(8)
Cs1 0.123(8) 0.123(8) 0.021(3) 0.000 0.000 0.061(4)
Cs2 0.076(8) 0.076(8) 0.021(5) 0.000 0.000 0.038(4)
S4 0.0220(13) 0.0220(13) 0.0253(18) 0.000 0.000 0.0110(6)

loop_
_atom_type_symbol
_atom_type_description
_atom_type_scat_dispersion_real
_atom_type_scat_dispersion_imag
_atom_type_scat_source
S S 0.1246 0.1234 'International Tables Vol C Tables 4.2.6.8 and 6.1.1.4'
Mn Mn 0.3368 0.7283 'International Tables Vol C Tables 4.2.6.8 and 6.1.1.4'
Cs Cs -0.3680 2.1192 'International Tables Vol C Tables 4.2.6.8 and 6.1.1.4'
Bi Bi -4.1077 10.2566 'International Tables Vol C Tables 4.2.6.8 and 6.1.1.4'

loop_
_geom_angle_atom_site_label_1
_geom_angle_atom_site_label_2
_geom_angle_atom_site_label_3
_geom_angle
_geom_angle_site_symmetry_1
_geom_angle_site_symmetry_3
S4 Bi1 S4 95.30(11) . 1_545
S4 Bi1 S4 95.30(11) . 1_655
S4 Bi1 S4 95.30(11) 1_545 1_655
S4 Bi1 S1 173.24(9) . .
S4 Bi1 S1 89.24(6) 1_545 .
S4 Bi1 S1 89.24(6) 1_655 .
S4 Bi1 S1 89.24(6) . 1_565
S4 Bi1 S1 173.24(9) 1_545 1_565
S4 Bi1 S1 89.24(6) 1_655 1_565
S1 Bi1 S1 85.806(16) . 1_565
S4 Bi1 S1 89.24(6) . 1_455
S4 Bi1 S1 89.24(6) 1_545 1_455
S4 Bi1 S1 173.24(9) 1_655 1_455
S1 Bi1 S1 85.806(16) . 1_455
S1 Bi1 S1 85.806(16) 1_565 1_455
S4 Bi1 Cs2 58.58(9) . .
S4 Bi1 Cs2 58.58(9) 1_545 .
S4 Bi1 Cs2 58.58(9) 1_655 .
S1 Bi1 Cs2 128.180(11) . .
S1 Bi1 Cs2 128.180(11) 1_565 .
S1 Bi1 Cs2 128.180(11) 1_455 .
Bi1 S1 Bi1 180.0 13_766 1_545
Bi1 S1 Bi1 85.808(16) 13_766 13_656
Bi1 S1 Bi1 94.192(16) 1_545 13_656
Bi1 S1 Bi1 94.192(16) 13_766 1_655
Bi1 S1 Bi1 85.808(16) 1_545 1_655
Bi1 S1 Bi1 180.0 13_656 1_655
Bi1 S1 Bi1 85.807(16) 13_766 13_756
Bi1 S1 Bi1 94.193(16) 1_545 13_756
Bi1 S1 Bi1 85.807(16) 13_656 13_756
Bi1 S1 Bi1 94.193(16) 1_655 13_756
Bi1 S1 Bi1 94.194(16) 13_766 .
Bi1 S1 Bi1 85.806(16) 1_545 .
Bi1 S1 Bi1 94.194(16) 13_656 .
Bi1 S1 Bi1 85.806(16) 1_655 .
Bi1 S1 Bi1 180.0 13_756 .
Cs2 Cs1 Cs2 120.0 1_565 1_455
Cs2 Cs1 Cs2 120.0 1_565 1_465
Cs2 Cs1 Cs2 120.0 1_455 1_465
Cs2 Cs1 S4 128.85(5) 1_565 16_456
Cs2 Cs1 S4 71.720(19) 1_455 16_456
Cs2 Cs1 S4 71.721(19) 1_465 16_456
Cs2 Cs1 S4 71.720(19) 1_565 1_565
Cs2 Cs1 S4 128.85(5) 1_455 1_565
Cs2 Cs1 S4 71.721(19) 1_465 1_565
S4 Cs1 S4 143.44(4) 16_456 1_565
Cs2 Cs1 S4 71.720(19) 1_565 16_566
Cs2 Cs1 S4 128.85(5) 1_455 16_566
Cs2 Cs1 S4 71.721(19) 1_465 16_566
S4 Cs1 S4 65.81(7) 16_456 16_566
S4 Cs1 S4 102.30(9) 1_565 16_566
Cs2 Cs1 S4 128.85(5) 1_565 1_455
Cs2 Cs1 S4 71.720(19) 1_455 1_455
Cs2 Cs1 S4 71.721(19) 1_465 1_455
S4 Cs1 S4 102.30(9) 16_456 1_455
S4 Cs1 S4 65.81(7) 1_565 1_455
S4 Cs1 S4 143.44(4) 16_566 1_455
Cs2 Cs1 S4 71.721(19) 1_565 16_556
Cs2 Cs1 S4 71.721(19) 1_455 16_556
Cs2 Cs1 S4 128.85(5) 1_465 16_556
S4 Cs1 S4 65.81(7) 16_456 16_556
S4 Cs1 S4 143.44(4) 1_565 16_556
S4 Cs1 S4 65.81(7) 16_566 16_556
S4 Cs1 S4 143.44(4) 1_455 16_556
Cs2 Cs1 S4 71.721(19) 1_565 .
Cs2 Cs1 S4 71.721(19) 1_455 .
Cs2 Cs1 S4 128.85(5) 1_465 .
S4 Cs1 S4 143.44(4) 16_456 .
S4 Cs1 S4 65.81(7) 1_565 .
S4 Cs1 S4 143.44(4) 16_566 .
S4 Cs1 S4 65.81(7) 1_455 .
S4 Cs1 S4 102.30(9) 16_556 .
Cs2 Cs1 Cs1 30.0 1_565 1_665
Cs2 Cs1 Cs1 150.0 1_455 1_665
Cs2 Cs1 Cs1 90.0 1_465 1_665
S4 Cs1 Cs1 122.91(4) 16_456 1_665
S4 Cs1 Cs1 57.09(4) 1_565 1_665
S4 Cs1 Cs1 57.09(4) 16_566 1_665
S4 Cs1 Cs1 122.91(4) 1_455 1_665
S4 Cs1 Cs1 90.0 16_556 1_665
S4 Cs1 Cs1 90.0 . 1_665
Cs2 Cs1 Cs1 150.0 1_565 1_445
Cs2 Cs1 Cs1 30.0 1_455 1_445
Cs2 Cs1 Cs1 90.0 1_465 1_445
S4 Cs1 Cs1 57.09(4) 16_456 1_445
S4 Cs1 Cs1 122.91(4) 1_565 1_445
S4 Cs1 Cs1 122.91(4) 16_566 1_445
S4 Cs1 Cs1 57.09(4) 1_455 1_445
S4 Cs1 Cs1 90.0 16_556 1_445
S4 Cs1 Cs1 90.0 . 1_445
Cs1 Cs1 Cs1 180.0 1_665 1_445
Cs2 Cs1 Cs1 30.0 1_565 1_655
Cs2 Cs1 Cs1 90.0 1_455 1_655
Cs2 Cs1 Cs1 150.0 1_465 1_655
S4 Cs1 Cs1 122.91(4) 16_456 1_655
S4 Cs1 Cs1 90.0 1_565 1_655
S4 Cs1 Cs1 90.0 16_566 1_655
S4 Cs1 Cs1 122.91(4) 1_455 1_655
S4 Cs1 Cs1 57.09(4) 16_556 1_655
S4 Cs1 Cs1 57.09(4) . 1_655
Cs1 Cs1 Cs1 60.0 1_665 1_655
Cs1 Cs1 Cs1 120.0 1_445 1_655
Cs1 Cs2 Cs1 120.0 1_645 1_545
Cs1 Cs2 Cs1 120.0 1_645 1_655
Cs1 Cs2 Cs1 120.0 1_545 1_655
Cs1 Cs2 S4 128.85(5) 1_645 16_556
Cs1 Cs2 S4 71.721(19) 1_545 16_556
Cs1 Cs2 S4 71.721(19) 1_655 16_556
Cs1 Cs2 S4 71.720(19) 1_645 16_546
Cs1 Cs2 S4 71.721(19) 1_545 16_546
Cs1 Cs2 S4 128.85(5) 1_655 16_546
S4 Cs2 S4 65.81(7) 16_556 16_546
Cs1 Cs2 S4 71.720(19) 1_645 1_655
Cs1 Cs2 S4 128.85(5) 1_545 1_655
Cs1 Cs2 S4 71.721(19) 1_655 1_655
S4 Cs2 S4 143.44(4) 16_556 1_655
S4 Cs2 S4 143.44(4) 16_546 1_655
Cs1 Cs2 S4 71.720(19) 1_645 16_656
Cs1 Cs2 S4 128.85(5) 1_545 16_656
Cs1 Cs2 S4 71.721(19) 1_655 16_656
S4 Cs2 S4 65.81(7) 16_556 16_656
S4 Cs2 S4 65.81(7) 16_546 16_656
S4 Cs2 S4 102.30(9) 1_655 16_656
Cs1 Cs2 S4 71.720(19) 1_645 1_545
Cs1 Cs2 S4 71.721(19) 1_545 1_545
Cs1 Cs2 S4 128.85(5) 1_655 1_545
S4 Cs2 S4 143.44(4) 16_556 1_545
S4 Cs2 S4 102.30(9) 16_546 1_545
S4 Cs2 S4 65.81(7) 1_655 1_545
S4 Cs2 S4 143.44(4) 16_656 1_545
Cs1 Cs2 S4 128.85(5) 1_645 .
Cs1 Cs2 S4 71.721(19) 1_545 .
Cs1 Cs2 S4 71.721(19) 1_655 .
S4 Cs2 S4 102.30(9) 16_556 .
S4 Cs2 S4 143.44(4) 16_546 .
S4 Cs2 S4 65.81(7) 1_655 .
S4 Cs2 S4 143.44(4) 16_656 .
S4 Cs2 S4 65.81(7) 1_545 .
Cs1 Cs2 Cs2 30.0 1_645 1_655
Cs1 Cs2 Cs2 150.0 1_545 1_655
Cs1 Cs2 Cs2 90.0 1_655 1_655
S4 Cs2 Cs2 122.91(4) 16_556 1_655
S4 Cs2 Cs2 90.0 16_546 1_655
S4 Cs2 Cs2 57.09(4) 1_655 1_655
S4 Cs2 Cs2 57.09(4) 16_656 1_655
S4 Cs2 Cs2 90.0 1_545 1_655
S4 Cs2 Cs2 122.91(4) . 1_655
Cs1 Cs2 Cs2 30.0 1_645 1_545
Cs1 Cs2 Cs2 90.0 1_545 1_545
Cs1 Cs2 Cs2 150.0 1_655 1_545
S4 Cs2 Cs2 122.91(4) 16_556 1_545
S4 Cs2 Cs2 57.09(4) 16_546 1_545
S4 Cs2 Cs2 90.0 1_655 1_545
S4 Cs2 Cs2 90.0 16_656 1_545
S4 Cs2 Cs2 57.09(4) 1_545 1_545
S4 Cs2 Cs2 122.91(4) . 1_545
Cs2 Cs2 Cs2 60.0 1_655 1_545
Cs1 Cs2 Cs2 90.0 1_645 1_665
Cs1 Cs2 Cs2 150.0 1_545 1_665
Cs1 Cs2 Cs2 30.0 1_655 1_665
S4 Cs2 Cs2 90.0 16_556 1_665
S4 Cs2 Cs2 122.91(4) 16_546 1_665
S4 Cs2 Cs2 57.09(4) 1_655 1_665
S4 Cs2 Cs2 57.09(4) 16_656 1_665
S4 Cs2 Cs2 122.91(4) 1_545 1_665
S4 Cs2 Cs2 90.0 . 1_665
Cs2 Cs2 Cs2 60.0 1_655 1_665
Cs2 Cs2 Cs2 120.0 1_545 1_665
Bi1 S4 Mn1 95.3 . 1_565
Bi1 S4 Bi1 95.30(11) . 1_565
Mn1 S4 Bi1 0.0 1_565 1_565
Bi1 S4 Mn1 95.3 . 1_455
Mn1 S4 Mn1 95.30(11) 1_565 1_455
Bi1 S4 Mn1 95.30(11) 1_565 1_455
Bi1 S4 Bi1 95.30(11) . 1_455
Mn1 S4 Bi1 95.3 1_565 1_455
Bi1 S4 Bi1 95.30(11) 1_565 1_455
Mn1 S4 Bi1 0.0 1_455 1_455
Bi1 S4 Cs1 97.95(4) . 1_545
Mn1 S4 Cs1 160.27(13) 1_565 1_545
Bi1 S4 Cs1 160.27(13) 1_565 1_545
Mn1 S4 Cs1 97.95(4) 1_455 1_545
Bi1 S4 Cs1 97.95(4) 1_455 1_545
Bi1 S4 Cs1 160.27(13) . .
Mn1 S4 Cs1 97.95(4) 1_565 .
Bi1 S4 Cs1 97.95(4) 1_565 .
Mn1 S4 Cs1 97.95(4) 1_455 .
Bi1 S4 Cs1 97.95(4) 1_455 .
Cs1 S4 Cs1 65.81(7) 1_545 .
Bi1 S4 Cs1 97.95(4) . 1_655
Mn1 S4 Cs1 97.95(4) 1_565 1_655
Bi1 S4 Cs1 97.95(4) 1_565 1_655
Mn1 S4 Cs1 160.27(13) 1_455 1_655
Bi1 S4 Cs1 160.27(13) 1_455 1_655
Cs1 S4 Cs1 65.81(7) 1_545 1_655
Cs1 S4 Cs1 65.81(7) . 1_655
Bi1 S4 Cs2 132.35(6) . 1_455
Mn1 S4 Cs2 132.35(6) 1_565 1_455
Bi1 S4 Cs2 132.35(6) 1_565 1_455
Mn1 S4 Cs2 82.57(4) 1_455 1_455
Bi1 S4 Cs2 82.57(4) 1_455 1_455
Cs1 S4 Cs2 36.56(4) 1_545 1_455
Cs1 S4 Cs2 36.56(4) . 1_455
Cs1 S4 Cs2 77.70(9) 1_655 1_455
Bi1 S4 Cs2 82.57(4) . .
Mn1 S4 Cs2 132.35(6) 1_565 .
Bi1 S4 Cs2 132.35(6) 1_565 .
Mn1 S4 Cs2 132.35(6) 1_455 .
Bi1 S4 Cs2 132.35(6) 1_455 .
Cs1 S4 Cs2 36.56(4) 1_545 .
Cs1 S4 Cs2 77.70(9) . .
Cs1 S4 Cs2 36.56(4) 1_655 .
Cs2 S4 Cs2 65.81(7) 1_455 .
Bi1 S4 Cs2 132.35(6) . 1_565
Mn1 S4 Cs2 82.57(4) 1_565 1_565
Bi1 S4 Cs2 82.57(4) 1_565 1_565
Mn1 S4 Cs2 132.35(6) 1_455 1_565
Bi1 S4 Cs2 132.35(6) 1_455 1_565
Cs1 S4 Cs2 77.70(9) 1_545 1_565
Cs1 S4 Cs2 36.56(4) . 1_565
Cs1 S4 Cs2 36.56(4) 1_655 1_565
Cs2 S4 Cs2 65.81(7) 1_455 1_565
Cs2 S4 Cs2 65.81(7) . 1_565

loop_
_geom_bond_atom_site_label_1
_geom_bond_atom_site_label_2
_geom_bond_distance
_geom_bond_site_symmetry_2
Bi1 S4 2.676(2) .
Bi1 S4 2.676(2) 1_545
Bi1 S4 2.676(2) 1_655
Bi1 S1 2.9047(4) .
Bi1 S1 2.9047(4) 1_565
Bi1 S1 2.9047(4) 1_455
Bi1 Cs2 4.2293(7) .
S1 Bi1 2.9047(4) 13_766
S1 Bi1 2.9047(4) 1_545
S1 Bi1 2.9047(4) 13_656
S1 Bi1 2.9047(4) 1_655
S1 Bi1 2.9047(4) 13_756
Cs1 S4 3.640(4) 16_456
Cs1 S4 3.640(4) 1_565
Cs1 S4 3.640(4) 16_566
Cs1 S4 3.640(4) 1_455
Cs1 S4 3.640(4) 16_556
Cs1 S4 3.640(4) .
Cs1 Cs1 3.95480(12) 1_665
Cs1 Cs1 3.95480(12) 1_445
Cs1 Cs1 3.95480(12) 1_655
Cs2 Cs1 2.28330(7) 1_645
Cs2 Cs1 2.28330(7) 1_545
Cs2 Cs1 2.28331(7) 1_655
Cs2 S4 3.640(4) 16_556
Cs2 S4 3.640(4) 16_546
Cs2 S4 3.640(4) 1_655
Cs2 S4 3.640(4) 16_656
Cs2 S4 3.640(4) 1_545
Cs2 S4 3.640(4) .
Cs2 Cs2 3.95478(12) 1_655
Cs2 Cs2 3.95478(11) 1_545
Cs2 Cs2 3.95480(12) 1_665
S4 Mn1 2.676(2) 1_565
S4 Bi1 2.676(2) 1_565
S4 Mn1 2.676(2) 1_455
S4 Bi1 2.676(2) 1_455
S4 Cs1 3.640(4) 1_545
S4 Cs1 3.640(4) 1_655
S4 Cs2 3.640(4) 1_455
S4 Cs2 3.640(4) 1_565
